data_7118083
loop_
_publ_author_name
'Changjiang Yu'
'Lijuan Jiao'
'Tingting Li'
'Qinghua Wu'
'Wei Miao'
'Jun Wang'
'Yun Wei'
'Xiaolong Mu'
'Erhong Hao'

_publ_section_title
;
 Fusion and planarization of bisBODIPY: a new family of photostable near
 infrared dyes
;
_journal_name_full Chem.Commun.
_journal_page_first 16852
_journal_paper_doi 10.1039/C5cc07304A
_journal_volume 51
_journal_year 2015
_chemical_formula_sum 'C29 H34 B2 F4 N4'
_chemical_formula_weight 536.22
_chemical_name_systematic 4
_chemical_properties_physical Light-sensitive
_space_group_IT_number 15
_symmetry_cell_setting monoclinic
_symmetry_space_group_name_Hall '-C 2yc'
_symmetry_space_group_name_H-M 'C 1 2/c 1'
_atom_sites_solution_hydrogens geom
_atom_sites_solution_primary direct
_atom_sites_solution_secondary difmap
_audit_block_doi 10.5517/cc1jq2y8
_audit_creation_method SHELXL-97
_audit_update_record
;
2015-08-31 deposited with the CCDC.
2015-09-23 downloaded from the CCDC.
;
_cell_angle_alpha 90.00
_cell_angle_beta 101.917(2)
_cell_angle_gamma 90.00
_cell_formula_units_Z 4
_cell_length_a 26.145(4)
_cell_length_b 7.6970(12)
_cell_length_c 14.341(2)
_cell_measurement_reflns_used 4314
_cell_measurement_temperature 293(2)
_cell_measurement_theta_max 27.54
_cell_measurement_theta_min 2.76
_cell_volume 2823.8(7)
_computing_cell_refinement 'Bruker SMART'
_computing_data_collection 'Bruker SMART'
_computing_data_reduction 'Bruker SAINT'
_computing_molecular_graphics 'Bruker SHELXTL'
_computing_publication_material 'Bruker SHELXTL'
_computing_structure_refinement 'SHELXL-97 (Sheldrick, 1997)'
_computing_structure_solution 'SHELXS-97 (Sheldrick, 1990)'
_diffrn_ambient_temperature 293(2)
_diffrn_measured_fraction_theta_full 0.996
_diffrn_measured_fraction_theta_max 0.996
_diffrn_measurement_device_type 'CCD area detector'
_diffrn_measurement_method 'phi and omega scans'
_diffrn_radiation_monochromator graphite
_diffrn_radiation_source 'fine-focus sealed tube'
_diffrn_radiation_type MoK\a
_diffrn_radiation_wavelength 0.71073
_diffrn_reflns_av_R_equivalents 0.0312
_diffrn_reflns_av_sigmaI/netI 0.0264
_diffrn_reflns_limit_h_max 31
_diffrn_reflns_limit_h_min -33
_diffrn_reflns_limit_k_max 10
_diffrn_reflns_limit_k_min -10
_diffrn_reflns_limit_l_max 18
_diffrn_reflns_limit_l_min -17
_diffrn_reflns_number 11814
_diffrn_reflns_theta_full 27.59
_diffrn_reflns_theta_max 27.59
_diffrn_reflns_theta_min 1.59
_exptl_absorpt_coefficient_mu 0.092
_exptl_absorpt_correction_T_max 0.9872
_exptl_absorpt_correction_T_min 0.9845
_exptl_absorpt_correction_type multi-scan
_exptl_crystal_colour colorless
_exptl_crystal_density_diffrn 1.261
_exptl_crystal_density_method 'not measured'
_exptl_crystal_description block
_exptl_crystal_F_000 1128
_exptl_crystal_preparation Luminescent
_exptl_crystal_size_max 0.17
_exptl_crystal_size_mid 0.15
_exptl_crystal_size_min 0.14
_refine_diff_density_max 0.451
_refine_diff_density_min -0.408
_refine_diff_density_rms 0.048
_refine_ls_extinction_coef 0.0026(6)
_refine_ls_extinction_expression Fc^*^=kFc[1+0.001xFc^2^\l^3^/sin(2\q)]^-1/4^
_refine_ls_extinction_method SHELXL
_refine_ls_goodness_of_fit_ref 1.011
_refine_ls_hydrogen_treatment mixed
_refine_ls_matrix_type full
_refine_ls_number_parameters 182
_refine_ls_number_reflns 3260
_refine_ls_number_restraints 0
_refine_ls_restrained_S_all 1.011
_refine_ls_R_factor_all 0.0905
_refine_ls_R_factor_gt 0.0700
_refine_ls_shift/su_max 0.014
_refine_ls_shift/su_mean 0.000
_refine_ls_structure_factor_coef Fsqd
_refine_ls_weighting_details 'calc w=1/[\s^2^(Fo^2^)+(0.0828P)^2^+3.8667P] where P=(Fo^2^+2Fc^2^)/3'
_refine_ls_weighting_scheme calc
_refine_ls_wR_factor_gt 0.1807
_refine_ls_wR_factor_ref 0.1978
_reflns_number_gt 2360
_reflns_number_total 3260
_reflns_threshold_expression >2sigma(I)
_cod_data_source_file c5cc07304a2.cif
_cod_data_source_block 150106a_0m
_cod_original_cell_volume 2823.7(8)
_cod_original_sg_symbol_H-M C2/c
_cod_database_code 7118083

loop_
_symmetry_equiv_pos_as_xyz
'x, y, z'
'-x, y, -z+1/2'
'x+1/2, y+1/2, z'
'-x+1/2, y+1/2, -z+1/2'
'-x, -y, -z'
'x, -y, z-1/2'
'-x+1/2, -y+1/2, -z'
'x+1/2, -y+1/2, z-1/2'

loop_
_atom_site_label
_atom_site_type_symbol
_atom_site_fract_x
_atom_site_fract_y
_atom_site_fract_z
_atom_site_U_iso_or_equiv
_atom_site_adp_type
_atom_site_occupancy
_atom_site_symmetry_multiplicity
_atom_site_calc_flag
_atom_site_refinement_flags
_atom_site_disorder_assembly
_atom_site_disorder_group
B1 B 0.41498(12) 1.0688(4) 0.21822(18) 0.0559(7) Uani 1 1 d . . .
C1 C 0.48193(8) 1.2854(3) 0.32618(15) 0.0449(5) Uani 1 1 d . . .
C2 C 0.49751(10) 1.3151(3) 0.42423(17) 0.0567(6) Uani 1 1 d . . .
H2 H 0.5213 1.3989 0.4529 0.068 Uiso 1 1 calc R . .
C3 C 0.47187(10) 1.1999(3) 0.47055(16) 0.0572(6) Uani 1 1 d . . .
H3 H 0.4748 1.1912 0.5361 0.069 Uiso 1 1 calc R . .
C4 C 0.44039(8) 1.0976(3) 0.40122(14) 0.0465(5) Uani 1 1 d . . .
C5 C 0.41090(9) 0.9533(3) 0.41367(15) 0.0511(5) Uani 1 1 d . . .
H5 H 0.4101 0.9177 0.4753 0.061 Uiso 1 1 calc R . .
C6 C 0.38296(9) 0.8610(3) 0.33866(15) 0.0494(5) Uani 1 1 d . . .
C7 C 0.35111(11) 0.7114(3) 0.3348(2) 0.0643(7) Uani 1 1 d . . .
C8 C 0.33079(11) 0.6791(4) 0.2408(2) 0.0699(7) Uani 1 1 d . . .
C9 C 0.35027(10) 0.8094(3) 0.18740(18) 0.0608(6) Uani 1 1 d . . .
C10 C 0.33874(14) 0.8301(5) 0.0820(2) 0.0921(11) Uani 1 1 d . . .
H10A H 0.3193 0.9352 0.0650 0.138 Uiso 1 1 calc R . .
H10B H 0.3186 0.7327 0.0530 0.138 Uiso 1 1 calc R . .
H10C H 0.3709 0.8358 0.0598 0.138 Uiso 1 1 calc R . .
C11 C 0.29511(15) 0.5329(5) 0.1973(3) 0.1016(12) Uani 1 1 d . . .
H11A H 0.3033 0.4999 0.1367 0.122 Uiso 1 1 calc R . .
H11B H 0.3009 0.4326 0.2391 0.122 Uiso 1 1 calc R . .
C12 C 0.24010(17) 0.5854(7) 0.1824(4) 0.151(2) Uani 1 1 d . . .
H12A H 0.2310 0.6058 0.2430 0.227 Uiso 1 1 calc R . .
H12B H 0.2184 0.4949 0.1494 0.227 Uiso 1 1 calc R . .
H12C H 0.2349 0.6900 0.1452 0.227 Uiso 1 1 calc R . .
C13 C 0.34306(16) 0.6093(5) 0.4200(3) 0.1028(12) Uani 1 1 d . . .
H13A H 0.3553 0.4926 0.4157 0.154 Uiso 1 1 calc R . .
H13B H 0.3065 0.6073 0.4214 0.154 Uiso 1 1 calc R . .
H13C H 0.3622 0.6628 0.4771 0.154 Uiso 1 1 calc R . .
C14 C 0.5000 1.3915(4) 0.2500 0.0519(8) Uani 1 2 d S . .
C15 C 0.45414(12) 1.5116(3) 0.2048(2) 0.0751(8) Uani 1 1 d . . .
H15A H 0.4654 1.5897 0.1609 0.113 Uiso 1 1 calc R . .
H15B H 0.4430 1.5771 0.2540 0.113 Uiso 1 1 calc R . .
H15C H 0.4256 1.4424 0.1715 0.113 Uiso 1 1 calc R . .
F1 F 0.44765(8) 1.0003(3) 0.16483(13) 0.1130(9) Uani 1 1 d . . .
F2 F 0.38262(10) 1.1856(3) 0.16512(15) 0.1307(10) Uani 1 1 d . . .
N1 N 0.44614(6) 1.1541(2) 0.31132(11) 0.0417(4) Uani 1 1 d . . .
N2 N 0.38186(7) 0.9174(2) 0.24605(12) 0.0471(5) Uani 1 1 d . . .

loop_
_atom_site_aniso_label
_atom_site_aniso_U_11
_atom_site_aniso_U_22
_atom_site_aniso_U_33
_atom_site_aniso_U_23
_atom_site_aniso_U_13
_atom_site_aniso_U_12
B1 0.0720(17) 0.0581(15) 0.0373(12) 0.0036(11) 0.0109(11) -0.0184(13)
C1 0.0494(11) 0.0373(10) 0.0519(12) -0.0078(9) 0.0193(9) 0.0028(9)
C2 0.0615(14) 0.0546(13) 0.0562(14) -0.0202(11) 0.0169(11) -0.0043(11)
C3 0.0656(14) 0.0670(15) 0.0415(11) -0.0140(10) 0.0169(10) 0.0005(12)
C4 0.0510(11) 0.0538(12) 0.0375(10) -0.0031(9) 0.0162(9) 0.0019(10)
C5 0.0551(12) 0.0623(13) 0.0397(11) 0.0050(10) 0.0185(9) -0.0002(11)
C6 0.0533(12) 0.0522(12) 0.0463(11) 0.0069(9) 0.0192(9) -0.0012(10)
C7 0.0676(15) 0.0599(15) 0.0691(16) 0.0063(12) 0.0228(13) -0.0133(12)
C8 0.0715(17) 0.0645(16) 0.0770(19) -0.0066(13) 0.0227(14) -0.0215(13)
C9 0.0629(14) 0.0647(15) 0.0566(14) -0.0102(11) 0.0162(11) -0.0164(12)
C10 0.105(2) 0.114(3) 0.0540(16) -0.0147(16) 0.0091(16) -0.047(2)
C11 0.101(3) 0.090(2) 0.116(3) -0.008(2) 0.027(2) -0.043(2)
C12 0.099(3) 0.149(4) 0.203(6) -0.036(4) 0.023(3) -0.043(3)
C13 0.122(3) 0.095(2) 0.095(2) 0.028(2) 0.030(2) -0.040(2)
C14 0.0612(19) 0.0345(14) 0.066(2) 0.000 0.0261(16) 0.000
C15 0.0880(19) 0.0473(13) 0.100(2) 0.0190(14) 0.0418(17) 0.0209(13)
F1 0.1333(16) 0.1467(18) 0.0819(12) -0.0661(12) 0.0750(12) -0.0870(15)
F2 0.167(2) 0.0807(13) 0.1037(15) 0.0434(11) -0.0653(14) -0.0400(13)
N1 0.0475(9) 0.0407(9) 0.0399(9) -0.0019(7) 0.0160(7) -0.0008(7)
N2 0.0491(10) 0.0515(10) 0.0421(9) -0.0026(8) 0.0129(7) -0.0069(8)

loop_
_atom_type_symbol
_atom_type_description
_atom_type_scat_dispersion_real
_atom_type_scat_dispersion_imag
_atom_type_scat_source
C C 0.0033 0.0016 'International Tables Vol C Tables 4.2.6.8 and 6.1.1.4'
H H 0.0000 0.0000 'International Tables Vol C Tables 4.2.6.8 and 6.1.1.4'
B B 0.0013 0.0007 'International Tables Vol C Tables 4.2.6.8 and 6.1.1.4'
N N 0.0061 0.0033 'International Tables Vol C Tables 4.2.6.8 and 6.1.1.4'
F F 0.0171 0.0103 'International Tables Vol C Tables 4.2.6.8 and 6.1.1.4'

loop_
_geom_angle_atom_site_label_1
_geom_angle_atom_site_label_2
_geom_angle_atom_site_label_3
_geom_angle
_geom_angle_site_symmetry_1
_geom_angle_site_symmetry_3
F2 B1 F1 109.3(2) . .
F2 B1 N1 110.9(2) . .
F1 B1 N1 111.5(2) . .
F2 B1 N2 109.0(2) . .
F1 B1 N2 107.5(2) . .
N1 B1 N2 108.46(17) . .
N1 C1 C2 109.03(19) . .
N1 C1 C14 126.36(18) . .
C2 C1 C14 124.51(19) . .
C3 C2 C1 108.2(2) . .
C3 C2 H2 125.9 . .
C1 C2 H2 125.9 . .
C2 C3 C4 107.3(2) . .
C2 C3 H3 126.4 . .
C4 C3 H3 126.4 . .
C5 C4 N1 122.49(19) . .
C5 C4 C3 128.5(2) . .
N1 C4 C3 108.8(2) . .
C6 C5 C4 122.4(2) . .
C6 C5 H5 118.8 . .
C4 C5 H5 118.8 . .
C5 C6 N2 119.4(2) . .
C5 C6 C7 131.8(2) . .
N2 C6 C7 108.7(2) . .
C8 C7 C6 107.0(2) . .
C8 C7 C13 128.0(3) . .
C6 C7 C13 125.0(3) . .
C7 C8 C9 107.1(2) . .
C7 C8 C11 128.6(3) . .
C9 C8 C11 124.3(3) . .
N2 C9 C8 110.1(2) . .
N2 C9 C10 122.8(2) . .
C8 C9 C10 127.2(2) . .
C9 C10 H10A 109.5 . .
C9 C10 H10B 109.5 . .
H10A C10 H10B 109.5 . .
C9 C10 H10C 109.5 . .
H10A C10 H10C 109.5 . .
H10B C10 H10C 109.5 . .
C12 C11 C8 111.0(4) . .
C12 C11 H11A 109.4 . .
C8 C11 H11A 109.4 . .
C12 C11 H11B 109.4 . .
C8 C11 H11B 109.4 . .
H11A C11 H11B 108.0 . .
C11 C12 H12A 109.5 . .
C11 C12 H12B 109.5 . .
H12A C12 H12B 109.5 . .
C11 C12 H12C 109.5 . .
H12A C12 H12C 109.5 . .
H12B C12 H12C 109.5 . .
C7 C13 H13A 109.5 . .
C7 C13 H13B 109.5 . .
H13A C13 H13B 109.5 . .
C7 C13 H13C 109.5 . .
H13A C13 H13C 109.5 . .
H13B C13 H13C 109.5 . .
C1 C14 C1 114.8(2) 2_655 .
C1 C14 C15 107.10(13) 2_655 2_655
C1 C14 C15 110.50(14) . 2_655
C1 C14 C15 110.50(14) 2_655 .
C1 C14 C15 107.10(13) . .
C15 C14 C15 106.6(3) 2_655 .
C14 C15 H15A 109.5 . .
C14 C15 H15B 109.5 . .
H15A C15 H15B 109.5 . .
C14 C15 H15C 109.5 . .
H15A C15 H15C 109.5 . .
H15B C15 H15C 109.5 . .
C1 N1 C4 106.69(17) . .
C1 N1 B1 131.79(18) . .
C4 N1 B1 121.51(17) . .
C9 N2 C6 107.13(19) . .
C9 N2 B1 127.50(19) . .
C6 N2 B1 125.21(18) . .

loop_
_geom_bond_atom_site_label_1
_geom_bond_atom_site_label_2
_geom_bond_distance
_geom_bond_site_symmetry_2
B1 F2 1.356(3) .
B1 F1 1.365(3) .
B1 N1 1.558(3) .
B1 N2 1.552(3) .
C1 N1 1.364(3) .
C1 C2 1.400(3) .
C1 C14 1.516(3) .
C2 C3 1.364(3) .
C2 H2 0.9300 .
C3 C4 1.396(3) .
C3 H3 0.9300 .
C4 C5 1.385(3) .
C4 N1 1.398(3) .
C5 C6 1.368(3) .
C5 H5 0.9300 .
C6 N2 1.392(3) .
C6 C7 1.416(3) .
C7 C8 1.366(4) .
C7 C13 1.502(4) .
C8 C9 1.419(4) .
C8 C11 1.512(4) .
C9 N2 1.339(3) .
C9 C10 1.488(4) .
C10 H10A 0.9600 .
C10 H10B 0.9600 .
C10 H10C 0.9600 .
C11 C12 1.467(6) .
C11 H11A 0.9700 .
C11 H11B 0.9700 .
C12 H12A 0.9600 .
C12 H12B 0.9600 .
C12 H12C 0.9600 .
C13 H13A 0.9600 .
C13 H13B 0.9600 .
C13 H13C 0.9600 .
C14 C1 1.516(3) 2_655
C14 C15 1.546(3) 2_655
C14 C15 1.546(3) .
C15 H15A 0.9600 .
C15 H15B 0.9600 .
C15 H15C 0.9600 .
